data_7160029
loop_
_publ_author_name
'Hu, Teng'
'Zhao, Yuxuan'
'Luo, Xiaoyan'
'Li, Zhong'
'Yang, Wu-Lin'

_publ_section_title
;
 Br&#xf8;nsted acid catalyzed [4 + 2] cycloaddition for the synthesis of
 bisbenzannulated spiroketals with antifungal activities.
;
_journal_issue 23
_journal_name_full 'Organic &amp; biomolecular chemistry'
_journal_page_first 4656
_journal_page_last 4661
_journal_paper_doi 10.1039/d4ob00584h
_journal_volume 22
_journal_year 2024
_chemical_formula_sum 'C23 H18 Br2 O2'
_chemical_formula_weight 486.19
_space_group_crystal_system monoclinic
_space_group_IT_number 14
_space_group_name_Hall '-P 2ybc'
_space_group_name_H-M_alt 'P 1 21/c 1'
_atom_sites_solution_hydrogens geom
_audit_creation_method SHELXL-2013
_audit_update_record
;
2024-03-15 deposited with the CCDC.	2024-05-21 downloaded from the CCDC.
;
_cell_angle_alpha 90
_cell_angle_beta 94.116(2)
_cell_angle_gamma 90
_cell_formula_units_Z 4
_cell_length_a 10.2643(5)
_cell_length_b 9.0256(5)
_cell_length_c 21.2231(13)
_cell_measurement_reflns_used 6127
_cell_measurement_temperature 213(2)
_cell_measurement_theta_max 54.697
_cell_measurement_theta_min 5.334
_cell_volume 1961.07(19)
_computing_cell_refinement 'Bruker SAINT'
_computing_data_collection 'Bruker APEX2'
_computing_data_reduction 'Bruker SAINT'
_computing_molecular_graphics 'Bruker SHELXTL'
_computing_publication_material 'Bruker SHELXTL'
_computing_structure_refinement 'SHELXL-2013 (Sheldrick, 2013)'
_computing_structure_solution 'SHELXS-97 (Sheldrick 2008)'
_diffrn_ambient_temperature 213(2)
_diffrn_measured_fraction_theta_full 0.999
_diffrn_measured_fraction_theta_max 0.999
_diffrn_measurement_device_type 'Bruker APEX-II CCD'
_diffrn_measurement_method '\f and \w scans'
_diffrn_radiation_type MoK\a
_diffrn_radiation_wavelength 0.71073
_diffrn_reflns_av_R_equivalents 0.0533
_diffrn_reflns_av_unetI/netI 0.0435
_diffrn_reflns_Laue_measured_fraction_full 0.999
_diffrn_reflns_Laue_measured_fraction_max 0.999
_diffrn_reflns_limit_h_max 12
_diffrn_reflns_limit_h_min -12
_diffrn_reflns_limit_k_max 11
_diffrn_reflns_limit_k_min -11
_diffrn_reflns_limit_l_max 26
_diffrn_reflns_limit_l_min -26
_diffrn_reflns_number 18359
_diffrn_reflns_point_group_measured_fraction_full 0.999
_diffrn_reflns_point_group_measured_fraction_max 0.999
_diffrn_reflns_theta_full 25.242
_diffrn_reflns_theta_max 25.999
_diffrn_reflns_theta_min 2.667
_exptl_absorpt_coefficient_mu 4.149
_exptl_absorpt_correction_T_max 0.7456
_exptl_absorpt_correction_T_min 0.5165
_exptl_absorpt_correction_type multi-scan
_exptl_absorpt_process_details sadabs
_exptl_crystal_colour colorless
_exptl_crystal_density_diffrn 1.647
_exptl_crystal_description prismatic
_exptl_crystal_F_000 968
_exptl_crystal_size_max 0.160
_exptl_crystal_size_mid 0.140
_exptl_crystal_size_min 0.100
_refine_diff_density_max 0.514
_refine_diff_density_min -0.465
_refine_diff_density_rms 0.064
_refine_ls_extinction_method none
_refine_ls_goodness_of_fit_ref 1.021
_refine_ls_hydrogen_treatment constr
_refine_ls_matrix_type full
_refine_ls_number_parameters 244
_refine_ls_number_reflns 3855
_refine_ls_number_restraints 0
_refine_ls_restrained_S_all 1.021
_refine_ls_R_factor_all 0.0587
_refine_ls_R_factor_gt 0.0345
_refine_ls_shift/su_max 0.000
_refine_ls_shift/su_mean 0.000
_refine_ls_structure_factor_coef Fsqd
_refine_ls_weighting_details 'w=1/[\s^2^(Fo^2^)+(0.0266P)^2^+1.2351P] where P=(Fo^2^+2Fc^2^)/3'
_refine_ls_weighting_scheme calc
_refine_ls_wR_factor_gt 0.0681
_refine_ls_wR_factor_ref 0.0772
_reflns_Friedel_coverage 0.000
_reflns_number_gt 2850
_reflns_number_total 3855
_reflns_threshold_expression 'I > 2\s(I)'
_cod_data_source_file d4ob00584h2.cif
_cod_data_source_block mo_dd23006_0m
_cod_original_sg_symbol_H-M 'P 21/c'
_cod_database_code 7160029
_shelx_space_group_comment
; 
The symmetry employed for this shelxl refinement is uniquely defined 
by the following loop, which should always be used as a source of 
symmetry information in preference to the above space-group names. 
They are only intended as comments. 
;
_shelx_estimated_absorpt_t_min 0.557
_shelx_estimated_absorpt_t_max 0.682
_shelxl_version_number 2013-4

loop_
_space_group_symop_operation_xyz
'x, y, z'
'-x, y+1/2, -z+1/2'
'-x, -y, -z'
'x, -y-1/2, z-1/2'

loop_
_atom_site_label
_atom_site_type_symbol
_atom_site_fract_x
_atom_site_fract_y
_atom_site_fract_z
_atom_site_U_iso_or_equiv
_atom_site_adp_type
_atom_site_occupancy
_atom_site_site_symmetry_order
_atom_site_calc_flag
_atom_site_refinement_flags_posn
_atom_site_refinement_flags_adp
_atom_site_refinement_flags_occupancy
_atom_site_disorder_assembly
_atom_site_disorder_group
Br1 Br 0.84524(3) 0.27921(4) 0.39139(2) 0.05573(13) Uani 1 1 d . . . . .
Br2 Br 0.38176(3) 0.38578(5) 0.23902(2) 0.05627(14) Uani 1 1 d . . . . .
O1 O 0.34831(18) 0.6249(2) 0.33262(9) 0.0327(5) Uani 1 1 d . . . . .
O2 O 0.24548(18) 0.6199(2) 0.42684(9) 0.0347(5) Uani 1 1 d . . . . .
C1 C 0.4613(3) 0.5490(3) 0.34980(13) 0.0273(6) Uani 1 1 d . . . . .
C2 C 0.4941(3) 0.4332(3) 0.31061(14) 0.0311(7) Uani 1 1 d . . . . .
C3 C 0.6062(3) 0.3502(3) 0.32264(14) 0.0346(7) Uani 1 1 d . . . . .
H3 H 0.6266 0.2714 0.2961 0.041 Uiso 1 1 calc R U . . .
C4 C 0.6874(3) 0.3870(3) 0.37520(15) 0.0329(7) Uani 1 1 d . . . . .
C5 C 0.6565(3) 0.4995(3) 0.41513(14) 0.0313(7) Uani 1 1 d . . . . .
H5 H 0.7130 0.5213 0.4508 0.038 Uiso 1 1 calc R U . . .
C6 C 0.5427(3) 0.5816(3) 0.40344(13) 0.0263(6) Uani 1 1 d . . . . .
C7 C 0.5017(3) 0.6981(3) 0.44977(13) 0.0285(6) Uani 1 1 d . . . . .
H7 H 0.4553 0.6450 0.4823 0.034 Uiso 1 1 calc R U . . .
C8 C 0.4026(3) 0.8029(3) 0.41646(14) 0.0316(7) Uani 1 1 d . . . . .
H8A H 0.3654 0.8678 0.4476 0.038 Uiso 1 1 calc R U . . .
H8B H 0.4460 0.8651 0.3865 0.038 Uiso 1 1 calc R U . . .
C9 C 0.2941(3) 0.7140(3) 0.38154(13) 0.0288(6) Uani 1 1 d . . . . .
C10 C 0.1892(3) 0.8066(3) 0.34623(13) 0.0305(7) Uani 1 1 d . . . . .
C11 C 0.2243(3) 0.9154(4) 0.30470(15) 0.0408(8) Uani 1 1 d . . . . .
H11 H 0.3130 0.9301 0.2981 0.049 Uiso 1 1 calc R U . . .
C12 C 0.1303(3) 1.0034(4) 0.27259(15) 0.0490(9) Uani 1 1 d . . . . .
H12 H 0.1550 1.0763 0.2441 0.059 Uiso 1 1 calc R U . . .
C13 C 0.0001(3) 0.9824(4) 0.28298(17) 0.0517(10) Uani 1 1 d . . . . .
H13 H -0.0642 1.0426 0.2622 0.062 Uiso 1 1 calc R U . . .
C14 C -0.0352(3) 0.8733(4) 0.32369(16) 0.0453(9) Uani 1 1 d . . . . .
H14 H -0.1241 0.8587 0.3298 0.054 Uiso 1 1 calc R U . . .
C15 C 0.0579(3) 0.7840(3) 0.35610(15) 0.0358(7) Uani 1 1 d . . . . .
C16 C 0.0186(3) 0.6651(4) 0.39986(17) 0.0467(9) Uani 1 1 d . . . . .
H16A H -0.0632 0.6194 0.3829 0.056 Uiso 1 1 calc R U . . .
H16B H 0.0039 0.7081 0.4411 0.056 Uiso 1 1 calc R U . . .
C17 C 0.1242(3) 0.5489(4) 0.40734(17) 0.0421(8) Uani 1 1 d . . . . .
H17A H 0.1022 0.4758 0.4390 0.051 Uiso 1 1 calc R U . . .
H17B H 0.1319 0.4974 0.3671 0.051 Uiso 1 1 calc R U . . .
C18 C 0.6167(3) 0.7754(3) 0.48416(14) 0.0283(6) Uani 1 1 d . . . . .
C19 C 0.7012(3) 0.8658(4) 0.45377(16) 0.0432(8) Uani 1 1 d . . . . .
H19 H 0.6851 0.8863 0.4105 0.052 Uiso 1 1 calc R U . . .
C20 C 0.8102(3) 0.9264(4) 0.48722(19) 0.0501(9) Uani 1 1 d . . . . .
H20 H 0.8670 0.9875 0.4661 0.060 Uiso 1 1 calc R U . . .
C21 C 0.8357(3) 0.8986(3) 0.54995(18) 0.0451(9) Uani 1 1 d . . . . .
H21 H 0.9103 0.9388 0.5719 0.054 Uiso 1 1 calc R U . . .
C22 C 0.7522(4) 0.8119(4) 0.58047(17) 0.0489(9) Uani 1 1 d . . . . .
H22 H 0.7687 0.7930 0.6239 0.059 Uiso 1 1 calc R U . . .
C23 C 0.6427(3) 0.7513(3) 0.54821(15) 0.0407(8) Uani 1 1 d . . . . .
H23 H 0.5852 0.6928 0.5702 0.049 Uiso 1 1 calc R U . . .

loop_
_atom_site_aniso_label
_atom_site_aniso_U_11
_atom_site_aniso_U_22
_atom_site_aniso_U_33
_atom_site_aniso_U_23
_atom_site_aniso_U_13
_atom_site_aniso_U_12
Br1 0.0395(2) 0.0466(2) 0.0792(3) -0.00147(19) -0.00889(18) 0.01919(17)
Br2 0.0419(2) 0.0784(3) 0.0463(2) -0.02757(19) -0.01172(16) 0.01224(18)
O1 0.0230(10) 0.0461(13) 0.0283(11) -0.0077(9) -0.0032(8) 0.0118(9)
O2 0.0231(11) 0.0466(12) 0.0341(12) 0.0030(10) -0.0007(9) -0.0020(9)
C1 0.0195(14) 0.0325(15) 0.0302(16) 0.0015(13) 0.0027(12) 0.0018(13)
C2 0.0236(15) 0.0381(17) 0.0315(16) -0.0043(14) 0.0021(12) -0.0011(13)
C3 0.0324(17) 0.0312(16) 0.0407(18) -0.0033(14) 0.0069(14) 0.0041(14)
C4 0.0254(16) 0.0318(16) 0.0414(18) 0.0049(14) 0.0020(13) 0.0054(13)
C5 0.0244(15) 0.0339(16) 0.0349(17) 0.0031(13) -0.0030(13) -0.0012(13)
C6 0.0213(14) 0.0294(15) 0.0280(15) 0.0010(12) 0.0005(12) -0.0019(12)
C7 0.0227(15) 0.0357(16) 0.0270(15) 0.0014(13) 0.0008(12) -0.0005(13)
C8 0.0248(15) 0.0382(17) 0.0314(16) -0.0044(14) -0.0010(13) 0.0027(13)
C9 0.0199(14) 0.0381(16) 0.0286(16) -0.0024(14) 0.0029(12) 0.0042(13)
C10 0.0247(15) 0.0384(17) 0.0279(16) -0.0077(13) -0.0022(12) 0.0077(13)
C11 0.0307(17) 0.053(2) 0.0382(18) -0.0003(16) -0.0003(14) 0.0097(16)
C12 0.054(2) 0.058(2) 0.0341(19) 0.0056(16) -0.0010(17) 0.0153(18)
C13 0.045(2) 0.064(2) 0.045(2) -0.0061(19) -0.0115(17) 0.0217(19)
C14 0.0234(17) 0.060(2) 0.051(2) -0.0114(19) -0.0089(15) 0.0128(16)
C15 0.0251(16) 0.0418(18) 0.0396(18) -0.0109(15) -0.0039(13) 0.0059(14)
C16 0.0201(16) 0.060(2) 0.060(2) -0.0057(18) 0.0009(15) -0.0024(16)
C17 0.0276(17) 0.0439(19) 0.054(2) -0.0002(17) -0.0002(15) -0.0034(15)
C18 0.0204(14) 0.0299(15) 0.0344(16) -0.0029(13) 0.0008(12) 0.0020(12)
C19 0.0352(18) 0.056(2) 0.0384(19) 0.0004(17) 0.0029(15) -0.0068(17)
C20 0.0306(18) 0.051(2) 0.069(3) -0.0083(19) 0.0106(18) -0.0117(17)
C21 0.0304(18) 0.0344(18) 0.068(2) -0.0167(18) -0.0139(17) 0.0054(15)
C22 0.059(2) 0.0392(19) 0.045(2) -0.0023(16) -0.0239(18) 0.0017(18)
C23 0.049(2) 0.0355(18) 0.0364(18) 0.0033(14) -0.0086(15) -0.0067(15)

loop_
_atom_type_symbol
_atom_type_description
_atom_type_scat_dispersion_real
_atom_type_scat_dispersion_imag
_atom_type_scat_source
C C 0.0033 0.0016 'International Tables Vol C Tables 4.2.6.8 and 6.1.1.4'
H H 0.0000 0.0000 'International Tables Vol C Tables 4.2.6.8 and 6.1.1.4'
Br Br -0.2901 2.4595 'International Tables Vol C Tables 4.2.6.8 and 6.1.1.4'
O O 0.0106 0.0060 'International Tables Vol C Tables 4.2.6.8 and 6.1.1.4'

loop_
_geom_angle_atom_site_label_1
_geom_angle_atom_site_label_2
_geom_angle_atom_site_label_3
_geom_angle
_geom_angle_site_symmetry_1
_geom_angle_site_symmetry_3
_geom_angle_publ_flag
C1 O1 C9 116.4(2) . . ?
C9 O2 C17 114.6(2) . . ?
O1 C1 C2 116.8(2) . . ?
O1 C1 C6 123.9(2) . . ?
C2 C1 C6 119.3(2) . . ?
C3 C2 C1 122.0(3) . . ?
C3 C2 Br2 118.5(2) . . ?
C1 C2 Br2 119.4(2) . . ?
C2 C3 C4 117.6(3) . . ?
C2 C3 H3 121.2 . . ?
C4 C3 H3 121.2 . . ?
C5 C4 C3 121.5(3) . . ?
C5 C4 Br1 119.9(2) . . ?
C3 C4 Br1 118.6(2) . . ?
C4 C5 C6 120.8(3) . . ?
C4 C5 H5 119.6 . . ?
C6 C5 H5 119.6 . . ?
C5 C6 C1 118.7(3) . . ?
C5 C6 C7 121.4(2) . . ?
C1 C6 C7 119.8(2) . . ?
C18 C7 C6 112.9(2) . . ?
C18 C7 C8 114.2(2) . . ?
C6 C7 C8 109.6(2) . . ?
C18 C7 H7 106.5 . . ?
C6 C7 H7 106.5 . . ?
C8 C7 H7 106.5 . . ?
C9 C8 C7 109.8(2) . . ?
C9 C8 H8A 109.7 . . ?
C7 C8 H8A 109.7 . . ?
C9 C8 H8B 109.7 . . ?
C7 C8 H8B 109.7 . . ?
H8A C8 H8B 108.2 . . ?
O2 C9 O1 109.1(2) . . ?
O2 C9 C10 113.5(2) . . ?
O1 C9 C10 104.3(2) . . ?
O2 C9 C8 105.6(2) . . ?
O1 C9 C8 109.6(2) . . ?
C10 C9 C8 114.7(2) . . ?
C11 C10 C15 119.8(3) . . ?
C11 C10 C9 119.9(3) . . ?
C15 C10 C9 120.3(3) . . ?
C10 C11 C12 121.0(3) . . ?
C10 C11 H11 119.5 . . ?
C12 C11 H11 119.5 . . ?
C13 C12 C11 119.2(3) . . ?
C13 C12 H12 120.4 . . ?
C11 C12 H12 120.4 . . ?
C14 C13 C12 120.0(3) . . ?
C14 C13 H13 120.0 . . ?
C12 C13 H13 120.0 . . ?
C13 C14 C15 121.4(3) . . ?
C13 C14 H14 119.3 . . ?
C15 C14 H14 119.3 . . ?
C14 C15 C10 118.5(3) . . ?
C14 C15 C16 121.1(3) . . ?
C10 C15 C16 120.4(3) . . ?
C15 C16 C17 109.9(3) . . ?
C15 C16 H16A 109.7 . . ?
C17 C16 H16A 109.7 . . ?
C15 C16 H16B 109.7 . . ?
C17 C16 H16B 109.7 . . ?
H16A C16 H16B 108.2 . . ?
O2 C17 C16 108.8(3) . . ?
O2 C17 H17A 109.9 . . ?
C16 C17 H17A 109.9 . . ?
O2 C17 H17B 109.9 . . ?
C16 C17 H17B 109.9 . . ?
H17A C17 H17B 108.3 . . ?
C19 C18 C23 117.9(3) . . ?
C19 C18 C7 122.7(3) . . ?
C23 C18 C7 119.4(3) . . ?
C18 C19 C20 120.1(3) . . ?
C18 C19 H19 120.0 . . ?
C20 C19 H19 120.0 . . ?
C21 C20 C19 121.2(3) . . ?
C21 C20 H20 119.4 . . ?
C19 C20 H20 119.4 . . ?
C22 C21 C20 119.2(3) . . ?
C22 C21 H21 120.4 . . ?
C20 C21 H21 120.4 . . ?
C21 C22 C23 120.6(3) . . ?
C21 C22 H22 119.7 . . ?
C23 C22 H22 119.7 . . ?
C18 C23 C22 121.0(3) . . ?
C18 C23 H23 119.5 . . ?
C22 C23 H23 119.5 . . ?

loop_
_geom_bond_atom_site_label_1
_geom_bond_atom_site_label_2
_geom_bond_distance
_geom_bond_site_symmetry_2
_geom_bond_publ_flag
Br1 C4 1.900(3) . ?
Br2 C2 1.889(3) . ?
O1 C1 1.373(3) . ?
O1 C9 1.455(3) . ?
O2 C9 1.401(3) . ?
O2 C17 1.434(3) . ?
C1 C2 1.392(4) . ?
C1 C6 1.394(4) . ?
C2 C3 1.382(4) . ?
C3 C4 1.385(4) . ?
C3 H3 0.9400 . ?
C4 C5 1.374(4) . ?
C5 C6 1.390(4) . ?
C5 H5 0.9400 . ?
C6 C7 1.520(4) . ?
C7 C18 1.513(4) . ?
C7 C8 1.525(4) . ?
C7 H7 0.9900 . ?
C8 C9 1.521(4) . ?
C8 H8A 0.9800 . ?
C8 H8B 0.9800 . ?
C9 C10 1.518(4) . ?
C10 C11 1.384(4) . ?
C10 C15 1.394(4) . ?
C11 C12 1.389(4) . ?
C11 H11 0.9400 . ?
C12 C13 1.383(5) . ?
C12 H12 0.9400 . ?
C13 C14 1.376(5) . ?
C13 H13 0.9400 . ?
C14 C15 1.394(4) . ?
C14 H14 0.9400 . ?
C15 C16 1.494(5) . ?
C16 C17 1.508(4) . ?
C16 H16A 0.9800 . ?
C16 H16B 0.9800 . ?
C17 H17A 0.9800 . ?
C17 H17B 0.9800 . ?
C18 C19 1.384(4) . ?
C18 C23 1.383(4) . ?
C19 C20 1.392(4) . ?
C19 H19 0.9400 . ?
C20 C21 1.362(5) . ?
C20 H20 0.9400 . ?
C21 C22 1.359(5) . ?
C21 H21 0.9400 . ?
C22 C23 1.386(4) . ?
C22 H22 0.9400 . ?
C23 H23 0.9400 . ?

loop_
_geom_torsion_atom_site_label_1
_geom_torsion_atom_site_label_2
_geom_torsion_atom_site_label_3
_geom_torsion_atom_site_label_4
_geom_torsion
_geom_torsion_site_symmetry_1
_geom_torsion_site_symmetry_2
_geom_torsion_site_symmetry_3
_geom_torsion_site_symmetry_4
_geom_torsion_publ_flag
C9 O1 C1 C2 162.4(2) . . . . ?
C9 O1 C1 C6 -17.5(4) . . . . ?
O1 C1 C2 C3 179.2(3) . . . . ?
C6 C1 C2 C3 -0.9(4) . . . . ?
O1 C1 C2 Br2 -1.4(4) . . . . ?
C6 C1 C2 Br2 178.5(2) . . . . ?
C1 C2 C3 C4 -0.8(4) . . . . ?
Br2 C2 C3 C4 179.8(2) . . . . ?
C2 C3 C4 C5 1.7(4) . . . . ?
C2 C3 C4 Br1 -177.9(2) . . . . ?
C3 C4 C5 C6 -0.8(4) . . . . ?
Br1 C4 C5 C6 178.8(2) . . . . ?
C4 C5 C6 C1 -1.0(4) . . . . ?
C4 C5 C6 C7 175.1(3) . . . . ?
O1 C1 C6 C5 -178.3(3) . . . . ?
C2 C1 C6 C5 1.8(4) . . . . ?
O1 C1 C6 C7 5.5(4) . . . . ?
C2 C1 C6 C7 -174.4(3) . . . . ?
C5 C6 C7 C18 33.0(4) . . . . ?
C1 C6 C7 C18 -151.0(3) . . . . ?
C5 C6 C7 C8 161.5(3) . . . . ?
C1 C6 C7 C8 -22.5(4) . . . . ?
C18 C7 C8 C9 177.9(2) . . . . ?
C6 C7 C8 C9 50.2(3) . . . . ?
C17 O2 C9 O1 -75.1(3) . . . . ?
C17 O2 C9 C10 40.7(3) . . . . ?
C17 O2 C9 C8 167.2(2) . . . . ?
C1 O1 C9 O2 -69.6(3) . . . . ?
C1 O1 C9 C10 168.8(2) . . . . ?
C1 O1 C9 C8 45.6(3) . . . . ?
C7 C8 C9 O2 54.5(3) . . . . ?
C7 C8 C9 O1 -63.0(3) . . . . ?
C7 C8 C9 C10 -179.8(2) . . . . ?
O2 C9 C10 C11 173.4(3) . . . . ?
O1 C9 C10 C11 -68.0(3) . . . . ?
C8 C9 C10 C11 51.8(4) . . . . ?
O2 C9 C10 C15 -5.7(4) . . . . ?
O1 C9 C10 C15 112.9(3) . . . . ?
C8 C9 C10 C15 -127.3(3) . . . . ?
C15 C10 C11 C12 0.2(5) . . . . ?
C9 C10 C11 C12 -178.9(3) . . . . ?
C10 C11 C12 C13 0.7(5) . . . . ?
C11 C12 C13 C14 -1.4(5) . . . . ?
C12 C13 C14 C15 1.3(5) . . . . ?
C13 C14 C15 C10 -0.4(5) . . . . ?
C13 C14 C15 C16 -179.5(3) . . . . ?
C11 C10 C15 C14 -0.3(4) . . . . ?
C9 C10 C15 C14 178.8(3) . . . . ?
C11 C10 C15 C16 178.8(3) . . . . ?
C9 C10 C15 C16 -2.1(4) . . . . ?
C14 C15 C16 C17 156.9(3) . . . . ?
C10 C15 C16 C17 -22.3(4) . . . . ?
C9 O2 C17 C16 -66.8(3) . . . . ?
C15 C16 C17 O2 54.3(4) . . . . ?
C6 C7 C18 C19 66.0(4) . . . . ?
C8 C7 C18 C19 -60.0(4) . . . . ?
C6 C7 C18 C23 -111.4(3) . . . . ?
C8 C7 C18 C23 122.5(3) . . . . ?
C23 C18 C19 C20 1.6(5) . . . . ?
C7 C18 C19 C20 -175.9(3) . . . . ?
C18 C19 C20 C21 -0.1(5) . . . . ?
C19 C20 C21 C22 -1.0(5) . . . . ?
C20 C21 C22 C23 0.6(5) . . . . ?
C19 C18 C23 C22 -2.0(5) . . . . ?
C7 C18 C23 C22 175.6(3) . . . . ?
C21 C22 C23 C18 1.0(5) . . . . ?
